data_2230226
loop_
_publ_author_name
'Ren, Dong-Yin'
'Shi, Lu'
'Zhang, Qin'
'Xu, Yi'
'Zhu, Hong-Jun'

_publ_section_title
;
 1,3-Bis(4-<i>tert</i>-butylphenyl)-4-nitrobutan-1-one
;
_journal_coeditor_code BQ2291
_journal_issue 6
_journal_name_full 'Acta Crystallographica Section E'
_journal_page_first o1465
_journal_paper_doi 10.1107/S1600536811018277
_journal_volume 67
_journal_year 2011
_chemical_formula_iupac 'C24 H31 N O3'
_chemical_formula_moiety 'C24 H31 N O3'
_chemical_formula_sum 'C24 H31 N O3'
_chemical_formula_weight 381.50
_chemical_name_systematic
;
1,3-Bis(4-<i>tert</i>-butylphenyl)-4-nitrobutan-1-one
;
_space_group_IT_number 33
_symmetry_cell_setting orthorhombic
_symmetry_space_group_name_Hall 'P 2c -2n'
_symmetry_space_group_name_H-M 'P n a 21'
_atom_sites_solution_hydrogens geom
_atom_sites_solution_primary direct
_atom_sites_solution_secondary difmap
_audit_creation_method SHELXL-97
_cell_angle_alpha 90.00
_cell_angle_beta 90.00
_cell_angle_gamma 90.00
_cell_formula_units_Z 4
_cell_length_a 20.440(4)
_cell_length_b 17.500(4)
_cell_length_c 6.1630(12)
_cell_measurement_reflns_used 25
_cell_measurement_temperature 293(2)
_cell_measurement_theta_max 13
_cell_measurement_theta_min 9
_cell_volume 2204.5(8)
_computing_cell_refinement 'CAD-4 Software (Enraf-Nonius, 1985)'
_computing_data_collection 'CAD-4 Software (Enraf-Nonius, 1985)'
_computing_data_reduction 'XCAD4 (Harms & Wocadlo, 1995)'
_computing_molecular_graphics 'SHELXTL (Sheldrick, 2008)'
_computing_publication_material 'SHELXTL (Sheldrick, 2008)'
_computing_structure_refinement 'SHELXL97 (Sheldrick, 2008)'
_computing_structure_solution 'SHELXS97 (Sheldrick, 2008)'
_diffrn_ambient_temperature 293(2)
_diffrn_measured_fraction_theta_full 1.000
_diffrn_measured_fraction_theta_max 1.000
_diffrn_measurement_device_type 'Enraf--Nonius CAD-4'
_diffrn_measurement_method \w/2\q
_diffrn_radiation_monochromator graphite
_diffrn_radiation_source 'fine-focus sealed tube'
_diffrn_radiation_type MoK\a
_diffrn_radiation_wavelength 0.71073
_diffrn_reflns_av_R_equivalents 0.0955
_diffrn_reflns_av_sigmaI/netI 0.0688
_diffrn_reflns_limit_h_max 24
_diffrn_reflns_limit_h_min -24
_diffrn_reflns_limit_k_max 21
_diffrn_reflns_limit_k_min -21
_diffrn_reflns_limit_l_max 0
_diffrn_reflns_limit_l_min -7
_diffrn_reflns_number 8662
_diffrn_reflns_theta_full 25.41
_diffrn_reflns_theta_max 25.41
_diffrn_reflns_theta_min 1.53
_diffrn_standards_decay_% 1
_diffrn_standards_interval_count 200
_diffrn_standards_interval_time 2
_diffrn_standards_number 3
_exptl_absorpt_coefficient_mu 0.075
_exptl_absorpt_correction_T_max 0.9926
_exptl_absorpt_correction_T_min 0.9852
_exptl_absorpt_correction_type psi-scan
_exptl_absorpt_process_details '(North <i>et al.</i>, 1968)'
_exptl_crystal_colour colourless
_exptl_crystal_density_diffrn 1.149
_exptl_crystal_density_method 'not measured'
_exptl_crystal_description block
_exptl_crystal_F_000 824
_exptl_crystal_size_max 0.20
_exptl_crystal_size_mid 0.20
_exptl_crystal_size_min 0.10
_refine_diff_density_max 0.354
_refine_diff_density_min -0.316
_refine_ls_extinction_method none
_refine_ls_goodness_of_fit_ref 1.000
_refine_ls_hydrogen_treatment constr
_refine_ls_matrix_type full
_refine_ls_number_parameters 247
_refine_ls_number_reflns 2247
_refine_ls_number_restraints 1
_refine_ls_restrained_S_all 1.000
_refine_ls_R_factor_all 0.0994
_refine_ls_R_factor_gt 0.0621
_refine_ls_shift/su_max 0.000
_refine_ls_shift/su_mean 0.000
_refine_ls_structure_factor_coef Fsqd
_refine_ls_weighting_details 'calc w=1/[\s^2^(Fo^2^)+(0.1000P)^2^+0.3000P] where P=(Fo^2^+2Fc^2^)/3'
_refine_ls_weighting_scheme calc
_refine_ls_wR_factor_gt 0.1507
_refine_ls_wR_factor_ref 0.1805
_reflns_number_gt 1527
_reflns_number_total 2247
_reflns_threshold_expression I>2\s(I)
_cod_data_source_file bq2291.cif
_cod_data_source_block I
_cod_database_code 2230226
_cod_database_fobs_code 2230226

loop_
_symmetry_equiv_pos_as_xyz
'x, y, z'
'-x, -y, z+1/2'
'x+1/2, -y+1/2, z'
'-x+1/2, y+1/2, z+1/2'

loop_
_atom_site_type_symbol
_atom_site_label
_atom_site_fract_x
_atom_site_fract_y
_atom_site_fract_z
_atom_site_U_iso_or_equiv
_atom_site_adp_type
_atom_site_calc_flag
_atom_site_refinement_flags
_atom_site_occupancy
_atom_site_symmetry_multiplicity
_atom_site_disorder_assembly
_atom_site_disorder_group
N N 0.6807(2) 0.5602(3) 0.0686(7) 0.0600(11) Uani d . 1 1 . .
O O1 0.50125(15) 0.54161(17) 0.2287(6) 0.0631(10) Uani d . 1 1 . .
C C1 0.4134(3) 0.9145(3) 0.5244(13) 0.0861(15) Uani d . 1 1 . .
H H1A 0.3856 0.8949 0.4118 0.129 Uiso calc R 1 1 . .
H H1B 0.4564 0.9235 0.4669 0.129 Uiso calc R 1 1 . .
H H1C 0.3957 0.9615 0.5788 0.129 Uiso calc R 1 1 . .
O O2 0.73656(19) 0.5582(3) 0.1435(8) 0.0888(14) Uani d . 1 1 . .
C C2 0.4638(4) 0.8985(4) 0.8758(18) 0.128(4) Uani d . 1 1 . .
H H2A 0.4453 0.9465 0.9193 0.192 Uiso calc R 1 1 . .
H H2B 0.5063 0.9070 0.8136 0.192 Uiso calc R 1 1 . .
H H2C 0.4679 0.8658 1.0001 0.192 Uiso calc R 1 1 . .
O O3 0.6580(2) 0.6145(2) -0.0204(9) 0.0976(16) Uani d . 1 1 . .
C C3 0.3532(4) 0.8505(4) 0.813(2) 0.141(4) Uani d . 1 1 . .
H H3A 0.3221 0.8277 0.7162 0.211 Uiso calc R 1 1 . .
H H3B 0.3377 0.8999 0.8576 0.211 Uiso calc R 1 1 . .
H H3C 0.3585 0.8185 0.9385 0.211 Uiso calc R 1 1 . .
C C4 0.4174(3) 0.8589(3) 0.7002(13) 0.0861(15) Uani d . 1 1 . .
C C5 0.4448(2) 0.7832(3) 0.6253(9) 0.0524(12) Uani d . 1 1 . .
C C6 0.4948(2) 0.7455(3) 0.7359(9) 0.0549(12) Uani d . 1 1 . .
H H6A 0.5103 0.7660 0.8652 0.066 Uiso calc R 1 1 . .
C C7 0.5216(2) 0.6792(2) 0.6595(8) 0.0505(12) Uani d . 1 1 . .
H H7A 0.5552 0.6560 0.7369 0.061 Uiso calc R 1 1 . .
C C8 0.49945(19) 0.6457(2) 0.4682(8) 0.0405(10) Uani d . 1 1 . .
C C9 0.4479(2) 0.6811(3) 0.3611(10) 0.0569(13) Uani d . 1 1 . .
H H9A 0.4306 0.6594 0.2358 0.068 Uiso calc R 1 1 . .
C C10 0.4224(3) 0.7479(3) 0.4400(11) 0.0654(15) Uani d . 1 1 . .
H H10A 0.3882 0.7707 0.3644 0.078 Uiso calc R 1 1 . .
C C11 0.5300(2) 0.5762(2) 0.3703(8) 0.0416(10) Uani d . 1 1 . .
C C12 0.5950(2) 0.5512(2) 0.4511(8) 0.0418(10) Uani d . 1 1 . .
H H12A 0.5919 0.5420 0.6059 0.050 Uiso calc R 1 1 . .
H H12B 0.6260 0.5925 0.4295 0.050 Uiso calc R 1 1 . .
C C13 0.6218(2) 0.4789(2) 0.3414(8) 0.0427(11) Uani d . 1 1 . .
H H13A 0.5858 0.4420 0.3412 0.051 Uiso calc R 1 1 . .
C C14 0.6395(2) 0.4918(3) 0.1035(9) 0.0530(12) Uani d . 1 1 . .
H H14A 0.6626 0.4472 0.0497 0.064 Uiso calc R 1 1 . .
H H14B 0.5996 0.4971 0.0199 0.064 Uiso calc R 1 1 . .
C C15 0.6768(2) 0.4417(2) 0.4692(8) 0.0435(10) Uani d . 1 1 . .
C C16 0.7202(2) 0.4823(2) 0.5969(9) 0.0453(11) Uani d . 1 1 . .
H H16A 0.7172 0.5352 0.6026 0.054 Uiso calc R 1 1 . .
C C17 0.76808(19) 0.4452(2) 0.7167(9) 0.0460(11) Uani d . 1 1 . .
H H17A 0.7970 0.4742 0.7989 0.055 Uiso calc R 1 1 . .
C C18 0.7743(2) 0.3668(2) 0.7183(9) 0.0466(11) Uani d . 1 1 . .
C C19 0.7315(2) 0.3266(2) 0.5847(11) 0.0605(14) Uani d . 1 1 . .
H H19A 0.7358 0.2739 0.5732 0.073 Uiso calc R 1 1 . .
C C20 0.6833(2) 0.3630(2) 0.4697(10) 0.0538(12) Uani d . 1 1 . .
H H20A 0.6540 0.3338 0.3893 0.065 Uiso calc R 1 1 . .
C C21 0.8267(3) 0.3263(3) 0.8525(11) 0.0643(14) Uani d . 1 1 . .
C C22 0.8825(3) 0.3032(5) 0.6997(15) 0.119(3) Uani d . 1 1 . .
H H22A 0.9157 0.2770 0.7807 0.179 Uiso calc R 1 1 . .
H H22B 0.9008 0.3481 0.6342 0.179 Uiso calc R 1 1 . .
H H22C 0.8658 0.2700 0.5886 0.179 Uiso calc R 1 1 . .
C C23 0.8533(4) 0.3767(4) 1.0330(14) 0.103(3) Uani d . 1 1 . .
H H23A 0.8183 0.3911 1.1285 0.154 Uiso calc R 1 1 . .
H H23B 0.8725 0.4218 0.9713 0.154 Uiso calc R 1 1 . .
H H23C 0.8859 0.3491 1.1133 0.154 Uiso calc R 1 1 . .
C C24 0.7971(3) 0.2562(4) 0.9646(15) 0.099(2) Uani d . 1 1 . .
H H24A 0.7630 0.2722 1.0617 0.148 Uiso calc R 1 1 . .
H H24B 0.8305 0.2300 1.0450 0.148 Uiso calc R 1 1 . .
H H24C 0.7791 0.2224 0.8572 0.148 Uiso calc R 1 1 . .

loop_
_atom_site_aniso_label
_atom_site_aniso_U_11
_atom_site_aniso_U_22
_atom_site_aniso_U_33
_atom_site_aniso_U_12
_atom_site_aniso_U_13
_atom_site_aniso_U_23
N 0.069(3) 0.076(3) 0.035(2) -0.006(2) 0.010(2) 0.002(2)
O1 0.0523(18) 0.0704(19) 0.066(2) 0.0060(16) -0.0210(19) -0.028(2)
C1 0.108(3) 0.061(2) 0.089(4) 0.013(3) 0.026(3) 0.002(2)
O2 0.066(2) 0.131(3) 0.069(3) -0.036(2) 0.002(2) 0.011(3)
C2 0.106(5) 0.105(5) 0.174(10) 0.027(4) -0.021(7) -0.067(7)
O3 0.137(4) 0.071(3) 0.086(3) 0.005(2) -0.014(4) 0.026(3)
C3 0.124(6) 0.083(4) 0.214(12) 0.017(4) 0.097(8) 0.004(6)
C4 0.108(3) 0.061(2) 0.089(4) 0.013(3) 0.026(3) 0.002(2)
C5 0.055(3) 0.046(2) 0.056(3) 0.002(2) 0.008(3) -0.003(3)
C6 0.059(3) 0.058(3) 0.047(3) 0.014(2) -0.005(3) -0.008(3)
C7 0.054(3) 0.056(3) 0.042(3) 0.005(2) -0.006(2) -0.005(2)
C8 0.036(2) 0.045(2) 0.040(2) -0.0024(17) -0.001(2) 0.000(2)
C9 0.055(3) 0.056(3) 0.060(3) 0.020(2) -0.017(3) -0.011(3)
C10 0.063(3) 0.062(3) 0.071(4) 0.023(3) -0.016(3) 0.000(3)
C11 0.041(2) 0.041(2) 0.043(3) -0.0027(18) 0.003(2) 0.000(2)
C12 0.047(2) 0.046(2) 0.032(2) 0.0030(18) 0.012(2) 0.001(2)
C13 0.041(2) 0.046(2) 0.041(3) 0.0016(19) -0.003(2) -0.002(2)
C14 0.057(3) 0.063(3) 0.039(3) 0.001(2) -0.001(3) -0.005(2)
C15 0.046(2) 0.042(2) 0.043(3) -0.0025(18) 0.011(2) -0.002(2)
C16 0.054(2) 0.039(2) 0.042(3) 0.0018(19) 0.002(2) -0.003(2)
C17 0.036(2) 0.056(3) 0.045(3) -0.0036(18) -0.008(2) -0.005(3)
C18 0.041(2) 0.050(2) 0.049(3) 0.0076(19) -0.001(2) 0.001(3)
C19 0.070(3) 0.037(2) 0.075(4) 0.003(2) -0.004(3) -0.008(3)
C20 0.053(3) 0.041(2) 0.068(3) 0.002(2) -0.008(3) -0.013(3)
C21 0.062(3) 0.066(3) 0.065(3) 0.014(3) -0.005(3) 0.014(3)
C22 0.081(4) 0.160(7) 0.117(7) 0.070(4) 0.024(5) 0.044(6)
C23 0.108(5) 0.096(4) 0.104(6) 0.003(4) -0.055(5) 0.004(4)
C24 0.109(5) 0.084(4) 0.105(6) -0.001(4) -0.014(5) 0.042(5)

loop_
_atom_type_symbol
_atom_type_description
_atom_type_scat_dispersion_real
_atom_type_scat_dispersion_imag
_atom_type_scat_source
C C 0.0033 0.0016 'International Tables Vol C Tables 4.2.6.8 and 6.1.1.4'
H H 0.0000 0.0000 'International Tables Vol C Tables 4.2.6.8 and 6.1.1.4'
N N 0.0061 0.0033 'International Tables Vol C Tables 4.2.6.8 and 6.1.1.4'
O O 0.0106 0.0060 'International Tables Vol C Tables 4.2.6.8 and 6.1.1.4'

loop_
_geom_angle_atom_site_label_1
_geom_angle_atom_site_label_2
_geom_angle_atom_site_label_3
_geom_angle_site_symmetry_1
_geom_angle_site_symmetry_3
_geom_angle
_geom_angle_publ_flag
O3 N O2 . . 123.9(5) ?
O3 N C14 . . 119.3(5) ?
O2 N C14 . . 116.8(5) ?
C4 C1 H1A . . 109.5 ?
C4 C1 H1B . . 109.5 ?
H1A C1 H1B . . 109.5 ?
C4 C1 H1C . . 109.5 ?
H1A C1 H1C . . 109.5 ?
H1B C1 H1C . . 109.5 ?
C4 C2 H2A . . 109.5 ?
C4 C2 H2B . . 109.5 ?
H2A C2 H2B . . 109.5 ?
C4 C2 H2C . . 109.5 ?
H2A C2 H2C . . 109.5 ?
H2B C2 H2C . . 109.5 ?
C4 C3 H3A . . 109.5 ?
C4 C3 H3B . . 109.5 ?
H3A C3 H3B . . 109.5 ?
C4 C3 H3C . . 109.5 ?
H3A C3 H3C . . 109.5 ?
H3B C3 H3C . . 109.5 ?
C1 C4 C3 . . 111.3(6) ?
C1 C4 C5 . . 112.2(6) ?
C3 C4 C5 . . 112.4(5) ?
C1 C4 C2 . . 104.4(6) ?
C3 C4 C2 . . 104.4(7) ?
C5 C4 C2 . . 111.5(6) ?
C10 C5 C6 . . 115.9(4) ?
C10 C5 C4 . . 121.6(5) ?
C6 C5 C4 . . 122.5(5) ?
C7 C6 C5 . . 121.8(5) ?
C7 C6 H6A . . 119.1 ?
C5 C6 H6A . . 119.1 ?
C6 C7 C8 . . 121.2(5) ?
C6 C7 H7A . . 119.4 ?
C8 C7 H7A . . 119.4 ?
C9 C8 C7 . . 117.4(4) ?
C9 C8 C11 . . 119.2(4) ?
C7 C8 C11 . . 123.3(4) ?
C10 C9 C8 . . 120.1(5) ?
C10 C9 H9A . . 120.0 ?
C8 C9 H9A . . 120.0 ?
C9 C10 C5 . . 123.4(5) ?
C9 C10 H10A . . 118.3 ?
C5 C10 H10A . . 118.3 ?
O1 C11 C12 . . 121.8(4) ?
O1 C11 C8 . . 119.6(4) ?
C12 C11 C8 . . 118.6(4) ?
C11 C12 C13 . . 114.5(4) ?
C11 C12 H12A . . 108.6 ?
C13 C12 H12A . . 108.6 ?
C11 C12 H12B . . 108.6 ?
C13 C12 H12B . . 108.6 ?
H12A C12 H12B . . 107.6 ?
C15 C13 C14 . . 112.7(4) ?
C15 C13 C12 . . 112.9(4) ?
C14 C13 C12 . . 112.7(4) ?
C15 C13 H13A . . 105.9 ?
C14 C13 H13A . . 105.9 ?
C12 C13 H13A . . 105.9 ?
N C14 C13 . . 113.2(4) ?
N C14 H14A . . 108.9 ?
C13 C14 H14A . . 108.9 ?
N C14 H14B . . 108.9 ?
C13 C14 H14B . . 108.9 ?
H14A C14 H14B . . 107.8 ?
C16 C15 C20 . . 116.6(4) ?
C16 C15 C13 . . 123.4(4) ?
C20 C15 C13 . . 119.9(4) ?
C15 C16 C17 . . 121.1(4) ?
C15 C16 H16A . . 119.5 ?
C17 C16 H16A . . 119.5 ?
C18 C17 C16 . . 122.3(4) ?
C18 C17 H17A . . 118.8 ?
C16 C17 H17A . . 118.8 ?
C17 C18 C19 . . 116.2(4) ?
C17 C18 C21 . . 122.1(4) ?
C19 C18 C21 . . 121.7(4) ?
C20 C19 C18 . . 121.5(4) ?
C20 C19 H19A . . 119.2 ?
C18 C19 H19A . . 119.2 ?
C19 C20 C15 . . 122.2(5) ?
C19 C20 H20A . . 118.9 ?
C15 C20 H20A . . 118.9 ?
C23 C21 C18 . . 112.2(4) ?
C23 C21 C24 . . 106.0(6) ?
C18 C21 C24 . . 109.8(5) ?
C23 C21 C22 . . 109.7(6) ?
C18 C21 C22 . . 108.1(5) ?
C24 C21 C22 . . 111.1(5) ?
C21 C22 H22A . . 109.5 ?
C21 C22 H22B . . 109.5 ?
H22A C22 H22B . . 109.5 ?
C21 C22 H22C . . 109.5 ?
H22A C22 H22C . . 109.5 ?
H22B C22 H22C . . 109.5 ?
C21 C23 H23A . . 109.5 ?
C21 C23 H23B . . 109.5 ?
H23A C23 H23B . . 109.5 ?
C21 C23 H23C . . 109.5 ?
H23A C23 H23C . . 109.5 ?
H23B C23 H23C . . 109.5 ?
C21 C24 H24A . . 109.5 ?
C21 C24 H24B . . 109.5 ?
H24A C24 H24B . . 109.5 ?
C21 C24 H24C . . 109.5 ?
H24A C24 H24C . . 109.5 ?
H24B C24 H24C . . 109.5 ?

loop_
_geom_bond_atom_site_label_1
_geom_bond_atom_site_label_2
_geom_bond_site_symmetry_2
_geom_bond_distance
_geom_bond_publ_flag
N O3 . 1.192(5) ?
N O2 . 1.231(5) ?
N C14 . 1.479(6) ?
O1 C11 . 1.214(5) ?
C1 C4 . 1.457(9) ?
C1 H1A . 0.9600 ?
C1 H1B . 0.9600 ?
C1 H1C . 0.9600 ?
C2 C4 . 1.597(11) ?
C2 H2A . 0.9600 ?
C2 H2B . 0.9600 ?
C2 H2C . 0.9600 ?
C3 C4 . 1.493(9) ?
C3 H3A . 0.9600 ?
C3 H3B . 0.9600 ?
C3 H3C . 0.9600 ?
C4 C5 . 1.511(7) ?
C5 C10 . 1.377(8) ?
C5 C6 . 1.394(7) ?
C6 C7 . 1.367(6) ?
C6 H6A . 0.9300 ?
C7 C8 . 1.392(6) ?
C7 H7A . 0.9300 ?
C8 C9 . 1.390(6) ?
C8 C11 . 1.494(6) ?
C9 C10 . 1.369(6) ?
C9 H9A . 0.9300 ?
C10 H10A . 0.9300 ?
C11 C12 . 1.485(6) ?
C12 C13 . 1.536(6) ?
C12 H12A . 0.9700 ?
C12 H12B . 0.9700 ?
C13 C15 . 1.520(6) ?
C13 C14 . 1.527(7) ?
C13 H13A . 0.9800 ?
C14 H14A . 0.9700 ?
C14 H14B . 0.9700 ?
C15 C16 . 1.381(6) ?
C15 C20 . 1.384(6) ?
C16 C17 . 1.388(6) ?
C16 H16A . 0.9300 ?
C17 C18 . 1.377(6) ?
C17 H17A . 0.9300 ?
C18 C19 . 1.392(7) ?
C18 C21 . 1.528(7) ?
C19 C20 . 1.371(7) ?
C19 H19A . 0.9300 ?
C20 H20A . 0.9300 ?
C21 C23 . 1.520(9) ?
C21 C24 . 1.533(8) ?
C21 C22 . 1.533(9) ?
C22 H22A . 0.9600 ?
C22 H22B . 0.9600 ?
C22 H22C . 0.9600 ?
C23 H23A . 0.9600 ?
C23 H23B . 0.9600 ?
C23 H23C . 0.9600 ?
C24 H24A . 0.9600 ?
C24 H24B . 0.9600 ?
C24 H24C . 0.9600 ?

loop_
_geom_hbond_atom_site_label_D
_geom_hbond_atom_site_label_H
_geom_hbond_atom_site_label_A
_geom_hbond_site_symmetry_A
_geom_hbond_distance_DH
_geom_hbond_distance_HA
_geom_hbond_distance_DA
_geom_hbond_angle_DHA
_geom_hbond_publ_flag
C12 H12A O1 2_665 0.97 2.52 3.072(5) 116 yes

loop_
_geom_torsion_atom_site_label_1
_geom_torsion_atom_site_label_2
_geom_torsion_atom_site_label_3
_geom_torsion_atom_site_label_4
_geom_torsion_site_symmetry_1
_geom_torsion_site_symmetry_2
_geom_torsion_site_symmetry_3
_geom_torsion_site_symmetry_4
_geom_torsion
_geom_torsion_publ_flag
C1 C4 C5 C10 . . . . -47.4(8) ?
C3 C4 C5 C10 . . . . 79.0(8) ?
C2 C4 C5 C10 . . . . -164.1(6) ?
C1 C4 C5 C6 . . . . 131.4(6) ?
C3 C4 C5 C6 . . . . -102.2(8) ?
C2 C4 C5 C6 . . . . 14.8(8) ?
C10 C5 C6 C7 . . . . 2.6(7) ?
C4 C5 C6 C7 . . . . -176.3(5) ?
C5 C6 C7 C8 . . . . -0.8(7) ?
C6 C7 C8 C9 . . . . -1.8(6) ?
C6 C7 C8 C11 . . . . 175.8(4) ?
C7 C8 C9 C10 . . . . 2.4(7) ?
C11 C8 C9 C10 . . . . -175.2(5) ?
C8 C9 C10 C5 . . . . -0.6(8) ?
C6 C5 C10 C9 . . . . -1.9(8) ?
C4 C5 C10 C9 . . . . 177.0(6) ?
C9 C8 C11 O1 . . . . -16.6(6) ?
C7 C8 C11 O1 . . . . 165.9(4) ?
C9 C8 C11 C12 . . . . 163.8(4) ?
C7 C8 C11 C12 . . . . -13.7(6) ?
O1 C11 C12 C13 . . . . -0.1(6) ?
C8 C11 C12 C13 . . . . 179.5(4) ?
C11 C12 C13 C15 . . . . -162.8(4) ?
C11 C12 C13 C14 . . . . 68.1(5) ?
O3 N C14 C13 . . . . -110.0(5) ?
O2 N C14 C13 . . . . 66.9(6) ?
C15 C13 C14 N . . . . -79.7(5) ?
C12 C13 C14 N . . . . 49.5(5) ?
C14 C13 C15 C16 . . . . 98.0(5) ?
C12 C13 C15 C16 . . . . -31.1(6) ?
C14 C13 C15 C20 . . . . -85.2(6) ?
C12 C13 C15 C20 . . . . 145.7(5) ?
C20 C15 C16 C17 . . . . 0.7(7) ?
C13 C15 C16 C17 . . . . 177.6(4) ?
C15 C16 C17 C18 . . . . -1.2(8) ?
C16 C17 C18 C19 . . . . 2.8(7) ?
C16 C17 C18 C21 . . . . -179.3(5) ?
C17 C18 C19 C20 . . . . -4.1(8) ?
C21 C18 C19 C20 . . . . 178.0(5) ?
C18 C19 C20 C15 . . . . 4.0(9) ?
C16 C15 C20 C19 . . . . -2.1(8) ?
C13 C15 C20 C19 . . . . -179.1(5) ?
C17 C18 C21 C23 . . . . 19.4(8) ?
C19 C18 C21 C23 . . . . -162.8(6) ?
C17 C18 C21 C24 . . . . 137.1(6) ?
C19 C18 C21 C24 . . . . -45.2(8) ?
C17 C18 C21 C22 . . . . -101.6(7) ?
C19 C18 C21 C22 . . . . 76.2(7) ?
